data_9015028
loop_
_publ_author_name
'Caron, A. P.'
'Ragle, J. L.'

_publ_section_title
;
 Refinement of the structure of orthorhombic ammonium tetrafluoroborate, NH4BF4
;
_journal_name_full 'Acta Crystallographica, Section B'
_journal_page_first 1102
_journal_page_last 1107
_journal_paper_doi 10.1107/S0567740871003601
_journal_volume 27
_journal_year 1971
_chemical_compound_source Synthetic
_chemical_formula_sum 'B F4 H4 N'
_chemical_name_mineral Barberiite
_space_group_IT_number 62
_symmetry_space_group_name_Hall '-P 2ac 2n'
_symmetry_space_group_name_H-M 'P n m a'
_cell_angle_alpha 90
_cell_angle_beta 90
_cell_angle_gamma 90
_cell_length_a 9.077
_cell_length_b 5.679
_cell_length_c 7.279
_cell_formula_units_Z 4
_cell_volume 375.220
_database_code_amcsd 0019268
_exptl_crystal_density_diffrn 1.856
_cod_original_formula_sum 'F4 B N H4'
_cod_database_code 9015028

loop_
_space_group_symop_operation_xyz
x,y,z
x,1/2-y,z
-x,1/2+y,-z
1/2-x,1/2+y,1/2+z
1/2+x,1/2-y,1/2-z
1/2+x,y,1/2-z
1/2-x,-y,1/2+z
-x,-y,-z

loop_
_atom_site_aniso_label
_atom_site_aniso_U_11
_atom_site_aniso_U_22
_atom_site_aniso_U_33
_atom_site_aniso_U_12
_atom_site_aniso_U_13
_atom_site_aniso_U_23
F1 0.04675 0.08251 0.08079 0.00000 0.06594 0.00000
F2 0.06637 0.06013 0.03731 0.00000 -0.03950 0.00000
F3 0.05802 0.03872 0.04375 0.00366 -0.00234 0.01633
B 0.03965 0.03889 0.02872 0.00000 0.00167 0.00000
N 0.03005 0.04477 0.03167 0.00000 -0.00134 0.00000

loop_
_atom_site_label
_atom_site_fract_x
_atom_site_fract_y
_atom_site_fract_z
F1 0.07520 0.25000 0.61110
F2 0.82830 0.25000 0.56370
F3 0.92410 0.05170 0.80300
B 0.94030 0.25000 0.69310
N 0.31400 0.25000 0.33600
H1 0.22500 0.25000 0.34600
H2 0.32700 0.25000 0.23400
H3 0.34600 0.12100 0.37200

loop_
_cod_related_entry_id
_cod_related_entry_database
_cod_related_entry_code
1 AMCSD 0019268
